data_4505487
loop_
_publ_author_name
'Zhang, Shaowei'
'Zhao, Junwei'
'Ma, Pengtao'
'Chen, Huanni'
'Niu, Jingyang'
'Wang, Jingping'

_publ_section_title
;
 Organic--Inorganic Hybrids Based on Monovacant Keggin-type
 Silicotungstates and 3d-4f Heterometals
;
_journal_issue 3
_journal_name_full 'Crystal Growth &amp; Design'
_journal_page_first 1263
_journal_paper_doi 10.1021/cg2012759
_journal_volume 12
_journal_year 2012
_chemical_formula_sum 'C28 H161 Cu5 Gd2 K N28 O173 Si4 W44'
_chemical_formula_weight 12531.79
_chemical_name_systematic
;

 ?

;
_space_group_IT_number 14
_symmetry_cell_setting monoclinic
_symmetry_space_group_name_Hall '-P 2ybc'
_symmetry_space_group_name_H-M 'P 1 21/c 1'
_atom_sites_solution_hydrogens geom
_atom_sites_solution_primary direct
_atom_sites_solution_secondary difmap
_audit_creation_method SHELXL-97
_cell_angle_alpha 90.00
_cell_angle_beta 104.053(3)
_cell_angle_gamma 90.00
_cell_formula_units_Z 2
_cell_length_a 17.545(3)
_cell_length_b 24.189(4)
_cell_length_c 24.659(4)
_cell_measurement_reflns_used 7499
_cell_measurement_temperature 296(2)
_cell_measurement_theta_max 26.46
_cell_measurement_theta_min 2.34
_cell_volume 10152(3)
_computing_cell_refinement 'Bruker SMART'
_computing_data_collection 'Bruker SMART'
_computing_data_reduction 'Bruker SAINT'
_computing_molecular_graphics 'Bruker SHELXTL'
_computing_publication_material 'Bruker SHELXTL'
_computing_structure_refinement 'SHELXL-97 (Sheldrick, 1997)'
_computing_structure_solution 'SHELXS-97 (Sheldrick, 1990)'
_diffrn_ambient_temperature 296(2)
_diffrn_measured_fraction_theta_full 0.996
_diffrn_measured_fraction_theta_max 0.996
_diffrn_measurement_device_type 'CCD area detector'
_diffrn_measurement_method 'phi and omega scans'
_diffrn_radiation_monochromator graphite
_diffrn_radiation_source 'fine-focus sealed tube'
_diffrn_radiation_type MoK\a
_diffrn_radiation_wavelength 0.71073
_diffrn_reflns_av_R_equivalents 0.0670
_diffrn_reflns_av_sigmaI/netI 0.0774
_diffrn_reflns_limit_h_max 20
_diffrn_reflns_limit_h_min -20
_diffrn_reflns_limit_k_max 28
_diffrn_reflns_limit_k_min -28
_diffrn_reflns_limit_l_max 29
_diffrn_reflns_limit_l_min -27
_diffrn_reflns_number 51666
_diffrn_reflns_theta_full 25.00
_diffrn_reflns_theta_max 25.00
_diffrn_reflns_theta_min 1.89
_exptl_absorpt_coefficient_mu 26.118
_exptl_absorpt_correction_T_max 0.2291
_exptl_absorpt_correction_T_min 0.0952
_exptl_absorpt_correction_type multi-scan
_exptl_absorpt_process_details SADABS
_exptl_crystal_colour purple
_exptl_crystal_density_diffrn 4.095
_exptl_crystal_density_method 'not measured'
_exptl_crystal_description block
_exptl_crystal_F_000 10996
_exptl_crystal_size_max 0.17
_exptl_crystal_size_mid 0.13
_exptl_crystal_size_min 0.08
_refine_diff_density_max 4.282
_refine_diff_density_min -2.188
_refine_diff_density_rms 0.373
_refine_ls_extinction_method none
_refine_ls_goodness_of_fit_ref 0.989
_refine_ls_hydrogen_treatment constr
_refine_ls_matrix_type full
_refine_ls_number_parameters 1343
_refine_ls_number_reflns 17812
_refine_ls_number_restraints 195
_refine_ls_restrained_S_all 0.987
_refine_ls_R_factor_all 0.0690
_refine_ls_R_factor_gt 0.0425
_refine_ls_shift/su_max 0.002
_refine_ls_shift/su_mean 0.000
_refine_ls_structure_factor_coef Fsqd
_refine_ls_weighting_details 'calc w=1/[\s^2^(Fo^2^)+(0.0426P)^2^+0.0000P] where P=(Fo^2^+2Fc^2^)/3'
_refine_ls_weighting_scheme calc
_refine_ls_wR_factor_gt 0.0926
_refine_ls_wR_factor_ref 0.1010
_reflns_number_gt 13001
_reflns_number_total 17812
_reflns_threshold_expression >2sigma(I)
_cod_data_source_file cg2012759_si_001.cif
_cod_data_source_block 1
_cod_depositor_comments
;
The following automatic conversions were performed:

'_symmetry_cell_setting' value 'Monoclinic' changed to 'monoclinic'
according to /home/saulius/struct/CIF-dictionaries/cif_core.dic
dictionary named 'cif_core.dic' version 2.4.1 from
2010-06-29.

'_exptl_absorpt_correction_type' value 'Multi-scan'
changed to 'multi-scan' according to
/home/saulius/struct/CIF-dictionaries/cif_core.dic dictionary named
'cif_core.dic' version 2.4.1 from 2010-06-29.

Automatic conversion script
Id: cif_fix_values 1715 2011-07-08 13:25:40Z adriana 
;
_cod_original_sg_symbol_H-M P2(1)/c
_cod_database_code 4505487

loop_
_symmetry_equiv_pos_as_xyz
'x, y, z'
'-x, y+1/2, -z+1/2'
'-x, -y, -z'
'x, -y-1/2, z-1/2'

loop_
_atom_site_label
_atom_site_type_symbol
_atom_site_fract_x
_atom_site_fract_y
_atom_site_fract_z
_atom_site_U_iso_or_equiv
_atom_site_adp_type
_atom_site_occupancy
_atom_site_symmetry_multiplicity
_atom_site_calc_flag
_atom_site_refinement_flags
W1 W 0.15718(4) 0.10983(3) 1.03751(3) 0.02219(15) Uani 1 1 d .
W2 W 0.19373(4) 0.18600(3) 1.15512(3) 0.02110(15) Uani 1 1 d .
W3 W 0.04851(4) 0.08869(3) 1.13055(3) 0.02246(15) Uani 1 1 d .
W4 W 0.05853(4) 0.29252(3) 1.17418(3) 0.02157(15) Uani 1 1 d .
W5 W -0.09054(4) 0.19670(3) 1.15038(3) 0.02175(15) Uani 1 1 d .
W6 W -0.10866(4) 0.31261(3) 1.07554(3) 0.02097(15) Uani 1 1 d .
W7 W -0.13012(4) 0.11740(3) 1.01706(3) 0.02131(15) Uani 1 1 d .
W8 W -0.14519(4) 0.23661(3) 0.94343(3) 0.02224(15) Uani 1 1 d .
W9 W -0.01932(4) 0.13882(3) 0.92524(3) 0.02209(15) Uani 1 1 d .
W10 W 0.02161(4) 0.33929(3) 0.97903(3) 0.01952(15) Uani 1 1 d .
W11 W 0.14435(4) 0.24371(3) 0.96080(3) 0.01963(15) Uani 1 1 d .
W12 W 0.29451(4) 0.56263(3) 1.12052(3) 0.02291(16) Uani 1 1 d .
W13 W 0.20514(4) 0.46747(3) 1.18349(3) 0.02353(16) Uani 1 1 d .
W14 W 0.33623(4) 0.55972(3) 1.25989(3) 0.03292(18) Uani 1 1 d .
W15 W 0.31391(4) 0.35166(3) 1.25629(3) 0.02947(17) Uani 1 1 d .
W16 W 0.44653(4) 0.44133(4) 1.33637(3) 0.0385(2) Uani 1 1 d .
W17 W 0.50714(4) 0.33999(3) 1.26490(3) 0.03499(19) Uani 1 1 d .
W18 W 0.54664(4) 0.54144(3) 1.26297(3) 0.03216(18) Uani 1 1 d .
W19 W 0.60492(4) 0.43776(3) 1.19022(3) 0.02749(17) Uani 1 1 d .
W20 W 0.50363(4) 0.54505(3) 1.12252(3) 0.02131(15) Uani 1 1 d .
W21 W 0.44944(4) 0.34021(3) 1.10901(3) 0.02152(15) Uani 1 1 d .
W22 W 0.35138(3) 0.44443(2) 1.04220(3) 0.01574(14) Uani 1 1 d .
Gd1 Gd 0.22164(4) 0.33460(3) 1.08971(3) 0.01936(17) Uani 1 1 d .
Cu1 Cu 0.0000 0.5000 1.0000 0.0295(7) Uani 1 2 d S
Cu2 Cu 0.69779(14) 0.64745(10) 1.13410(10) 0.0437(6) Uani 1 1 d .
Cu3 Cu -0.12790(16) 0.20342(11) 1.29503(11) 0.0564(7) Uani 1 1 d .
K1 K 0.0000 0.0000 1.0000 0.0329(13) Uani 1 2 d S
Si1 Si 0.0246(2) 0.21438(16) 1.04963(17) 0.0137(9) Uani 1 1 d .
Si2 Si 0.4042(2) 0.44962(17) 1.18651(17) 0.0164(9) Uani 1 1 d .
O40 O 0.2558(7) 0.6138(5) 1.0758(5) 0.038(3) Uani 1 1 d .
O41 O 0.1078(6) 0.4674(5) 1.1863(5) 0.035(3) Uani 1 1 d .
O42 O 0.3251(7) 0.6117(6) 1.3045(5) 0.056(4) Uani 1 1 d .
O43 O 0.2567(7) 0.3103(5) 1.2866(5) 0.047(4) Uani 1 1 d .
O44 O 0.4746(8) 0.4532(6) 1.4073(5) 0.053(4) Uani 1 1 d U
O45 O 0.5691(7) 0.2863(6) 1.2898(6) 0.055(4) Uani 1 1 d U
O46 O 0.6049(7) 0.5847(5) 1.3104(5) 0.048(4) Uani 1 1 d .
O47 O 0.6995(6) 0.4174(5) 1.1922(5) 0.042(3) Uani 1 1 d .
O48 O 0.5328(6) 0.5933(4) 1.0804(4) 0.027(3) Uani 1 1 d U
O49 O 0.5069(6) 0.2920(5) 1.0867(5) 0.033(3) Uani 1 1 d .
O50 O 0.3446(6) 0.4680(4) 0.9756(4) 0.024(2) Uani 1 1 d .
O51 O 0.3569(6) 0.3074(4) 1.0940(5) 0.033(3) Uani 1 1 d .
O52 O 0.4278(6) 0.3863(4) 1.0433(4) 0.024(3) Uani 1 1 d .
O53 O 0.5479(6) 0.5794(4) 1.1960(5) 0.031(3) Uani 1 1 d .
O54 O 0.3641(7) 0.3925(5) 1.3302(5) 0.041(3) Uani 1 1 d .
O55 O 0.6265(6) 0.4956(5) 1.2492(5) 0.035(3) Uani 1 1 d .
O56 O 0.2083(6) 0.4221(4) 1.1300(4) 0.026(3) Uani 1 1 d .
O57 O 0.5160(7) 0.3805(5) 1.3332(5) 0.042(3) Uani 1 1 d .
O58 O 0.3766(7) 0.5008(5) 1.3111(5) 0.039(3) Uani 1 1 d .
O59 O 0.5783(6) 0.3907(5) 1.2459(5) 0.039(3) Uani 1 1 d .
O60 O 0.4442(6) 0.5704(4) 1.2568(5) 0.029(3) Uani 1 1 d .
O61 O 0.4756(6) 0.3238(4) 1.1881(4) 0.025(3) Uani 1 1 d U
O62 O 0.3075(6) 0.6009(4) 1.1906(5) 0.031(3) Uani 1 1 d .
O63 O 0.5457(6) 0.3937(4) 1.1362(4) 0.023(2) Uani 1 1 d .
O64 O 0.4111(7) 0.3097(5) 1.2762(5) 0.040(3) Uani 1 1 d .
O65 O 0.4042(6) 0.5737(4) 1.1274(4) 0.026(3) Uani 1 1 d .
O66 O 0.5215(6) 0.4867(5) 1.3096(4) 0.033(3) Uani 1 1 d .
O67 O 0.2387(7) 0.5292(5) 1.2438(5) 0.036(3) Uani 1 1 d .
O68 O 0.2514(7) 0.4183(5) 1.2419(4) 0.032(3) Uani 1 1 d .
O69 O 0.2707(5) 0.3988(4) 1.0315(4) 0.017(2) Uani 1 1 d .
O70 O 0.2892(6) 0.3328(4) 1.1853(4) 0.029(3) Uani 1 1 d .
O71 O 0.5965(6) 0.4977(4) 1.1390(4) 0.025(3) Uani 1 1 d .
O72 O 0.3036(5) 0.5049(4) 1.0710(4) 0.025(3) Uani 1 1 d .
O73 O 0.4510(5) 0.4955(4) 1.0725(4) 0.020(2) Uani 1 1 d .
O74 O 0.2019(6) 0.5318(4) 1.1331(4) 0.024(3) Uani 1 1 d .
O75 O 0.3364(6) 0.4938(4) 1.1881(4) 0.020(2) Uani 1 1 d .
O76 O 0.4136(6) 0.4096(4) 1.2410(4) 0.023(2) Uani 1 1 d .
O77 O 0.4856(5) 0.4823(4) 1.1909(4) 0.022(2) Uani 1 1 d .
O78 O 0.3849(6) 0.4144(4) 1.1296(4) 0.021(2) Uani 1 1 d .
O1 O 0.2169(6) 0.0653(4) 1.0135(5) 0.030(3) Uani 1 1 d .
O2 O 0.2737(7) 0.1806(5) 1.2103(5) 0.040(3) Uani 1 1 d .
O3 O 0.0339(7) 0.0288(5) 1.1631(5) 0.041(3) Uani 1 1 d .
O4 O 0.0864(6) 0.3244(5) 1.2367(5) 0.038(3) Uani 1 1 d .
O5 O -0.1478(7) 0.1731(4) 1.1942(5) 0.035(3) Uani 1 1 d .
O6 O -0.1783(6) 0.3632(4) 1.0712(5) 0.030(3) Uani 1 1 d .
O7 O -0.2007(6) 0.0675(5) 1.0168(5) 0.037(3) Uani 1 1 d .
O8 O -0.2273(7) 0.2606(5) 0.8964(5) 0.039(3) Uani 1 1 d .
O9 O -0.0178(7) 0.1019(5) 0.8661(5) 0.037(3) Uani 1 1 d .
O10 O -0.0155(7) 0.3960(5) 0.9391(5) 0.037(3) Uani 1 1 d .
O11 O 0.1871(6) 0.2318(5) 0.9048(4) 0.031(3) Uani 1 1 d .
O12 O 0.1058(5) 0.3682(4) 1.0244(4) 0.016(2) Uani 1 1 d U
O13 O 0.2152(6) 0.2853(4) 1.0050(4) 0.018(2) Uani 1 1 d .
O14 O 0.2272(6) 0.1315(4) 1.1047(5) 0.029(3) Uani 1 1 d U
O15 O 0.1400(6) 0.1158(5) 1.1759(4) 0.028(3) Uani 1 1 d .
O16 O 0.1088(6) 0.0601(4) 1.0802(4) 0.023(2) Uani 1 1 d .
O17 O 0.2190(6) 0.2409(4) 1.1162(4) 0.025(3) Uani 1 1 d .
O18 O -0.0932(6) 0.0917(4) 0.9548(4) 0.024(2) Uani 1 1 d .
O19 O -0.0210(6) 0.2415(4) 1.1995(4) 0.025(3) Uani 1 1 d .
O20 O -0.0405(6) 0.0844(4) 1.0656(4) 0.025(3) Uani 1 1 d U
O21 O -0.0425(6) 0.3421(4) 1.0330(4) 0.022(2) Uani 1 1 d .
O22 O -0.0145(6) 0.1389(4) 1.1594(4) 0.023(2) Uani 1 1 d .
O23 O 0.1748(6) 0.1758(4) 1.0017(4) 0.023(2) Uani 1 1 d .
O24 O -0.1510(5) 0.2607(4) 1.1195(4) 0.020(2) Uani 1 1 d .
O25 O -0.0710(6) 0.2872(4) 0.9391(4) 0.025(3) Uani 1 1 d .
O26 O 0.0770(5) 0.3047(4) 0.9295(4) 0.021(2) Uani 1 1 d .
O27 O 0.1157(6) 0.3226(4) 1.1329(4) 0.024(2) Uani 1 1 d .
O28 O 0.0478(5) 0.1951(4) 0.9229(4) 0.020(2) Uani 1 1 d .
O29 O -0.1378(6) 0.1604(4) 1.0799(4) 0.021(2) Uani 1 1 d .
O30 O -0.1091(6) 0.1857(4) 0.8952(4) 0.025(3) Uani 1 1 d .
O31 O -0.1944(5) 0.1699(4) 0.9692(4) 0.022(2) Uani 1 1 d .
O32 O 0.1216(6) 0.2270(4) 1.1857(4) 0.020(2) Uani 1 1 d U
O33 O 0.0617(6) 0.1033(4) 0.9796(4) 0.022(2) Uani 1 1 d .
O34 O -0.1549(6) 0.2697(4) 1.0120(4) 0.025(3) Uani 1 1 d .
O35 O -0.0361(6) 0.3357(4) 1.1412(4) 0.024(3) Uani 1 1 d .
O36 O 0.0845(6) 0.1663(4) 1.0816(4) 0.018(2) Uani 1 1 d U
O37 O -0.0152(5) 0.2430(4) 1.0956(4) 0.011(2) Uani 1 1 d U
O38 O -0.0453(5) 0.1849(4) 1.0028(4) 0.015(2) Uani 1 1 d U
O39 O 0.0683(5) 0.2589(4) 1.0199(4) 0.016(2) Uani 1 1 d .
N1 N -0.1143(8) 0.5106(5) 0.9868(6) 0.035(4) Uani 1 1 d .
H1C H -0.1251 0.5467 0.9894 0.042 Uiso 1 1 calc R
H1D H -0.1382 0.4990 0.9522 0.042 Uiso 1 1 calc R
N2 N -0.0057(8) 0.4625(5) 1.0704(6) 0.030(3) Uani 1 1 d .
H2C H -0.0049 0.4256 1.0663 0.037 Uiso 1 1 calc R
H2D H 0.0352 0.4725 1.0984 0.037 Uiso 1 1 calc R
N3 N 0.7183(10) 0.5970(6) 1.2003(7) 0.052(5) Uani 1 1 d .
H3C H 0.7250 0.6171 1.2319 0.062 Uiso 1 1 calc R
H3D H 0.6768 0.5745 1.1981 0.062 Uiso 1 1 calc R
N4 N 0.7742(8) 0.5993(8) 1.1083(7) 0.058(5) Uani 1 1 d .
H4C H 0.7548 0.5897 1.0723 0.069 Uiso 1 1 calc R
H4D H 0.8197 0.6175 1.1110 0.069 Uiso 1 1 calc R
N5 N 0.6600(10) 0.6862(7) 1.0604(7) 0.058(4) Uani 1 1 d U
H5C H 0.7010 0.6999 1.0489 0.069 Uiso 1 1 calc R
H5D H 0.6340 0.6623 1.0344 0.069 Uiso 1 1 calc R
N6 N 0.6260(9) 0.6969(7) 1.1608(7) 0.051(5) Uani 1 1 d .
H6C H 0.5888 0.6769 1.1713 0.062 Uiso 1 1 calc R
H6D H 0.6528 0.7160 1.1908 0.062 Uiso 1 1 calc R
N7 N -0.0136(10) 0.1990(8) 1.3103(6) 0.061(5) Uani 1 1 d .
H7C H 0.0032 0.2165 1.2831 0.073 Uiso 1 1 calc R
H7D H 0.0080 0.2159 1.3430 0.073 Uiso 1 1 calc R
N8 N -0.1194(10) 0.1246(7) 1.3202(8) 0.066(6) Uani 1 1 d .
H8C H -0.1054 0.1227 1.3578 0.079 Uiso 1 1 calc R
H8D H -0.1656 0.1071 1.3079 0.079 Uiso 1 1 calc R
N9 N -0.2430(12) 0.2109(9) 1.2777(8) 0.083(6) Uani 1 1 d U
H9C H -0.2653 0.1882 1.2494 0.100 Uiso 1 1 calc R
H9D H -0.2609 0.2018 1.3077 0.100 Uiso 1 1 calc R
N10 N -0.1292(12) 0.2839(7) 1.2733(8) 0.072(6) Uani 1 1 d .
H10C H -0.1081 0.3043 1.3037 0.086 Uiso 1 1 calc R
H10D H -0.0995 0.2886 1.2485 0.086 Uiso 1 1 calc R
N11 N -0.4259(8) 0.4342(5) 1.0322(6) 0.035(4) Uani 1 1 d .
H11C H -0.4730 0.4230 1.0176 0.042 Uiso 1 1 calc R
H11D H -0.4184 0.4658 1.0486 0.042 Uiso 1 1 calc R
N12 N -0.3258(11) 0.3115(7) 0.9914(9) 0.079(6) Uani 1 1 d .
H12C H -0.2782 0.3222 1.0048 0.095 Uiso 1 1 calc R
H12D H -0.3350 0.2803 0.9745 0.095 Uiso 1 1 calc R
C1 C -0.1437(9) 0.4785(7) 1.0291(7) 0.030(4) Uani 1 1 d .
H1A H -0.1546 0.4407 1.0167 0.037 Uiso 1 1 calc R
H1B H -0.1916 0.4949 1.0347 0.037 Uiso 1 1 calc R
C2 C -0.0803(11) 0.4801(7) 1.0825(7) 0.040(5) Uani 1 1 d .
H2A H -0.0751 0.5172 1.0977 0.048 Uiso 1 1 calc R
H2B H -0.0937 0.4555 1.1099 0.048 Uiso 1 1 calc R
C3 C 0.7886(13) 0.5642(9) 1.2019(10) 0.062(6) Uani 1 1 d .
H3A H 0.7882 0.5307 1.2235 0.074 Uiso 1 1 calc R
H3B H 0.8355 0.5852 1.2188 0.074 Uiso 1 1 calc R
C4 C 0.7872(15) 0.5504(10) 1.1436(10) 0.066(7) Uani 1 1 d .
H4A H 0.8368 0.5336 1.1420 0.079 Uiso 1 1 calc R
H4B H 0.7458 0.5238 1.1295 0.079 Uiso 1 1 calc R
C5 C 0.6068(15) 0.7316(10) 1.0686(11) 0.077(5) Uani 1 1 d U
H5A H 0.6305 0.7665 1.0621 0.092 Uiso 1 1 calc R
H5B H 0.5578 0.7281 1.0403 0.092 Uiso 1 1 calc R
C6 C 0.5904(18) 0.7340(13) 1.1182(12) 0.100(9) Uani 1 1 d U
H6A H 0.5340 0.7296 1.1121 0.120 Uiso 1 1 calc R
H6B H 0.6029 0.7711 1.1325 0.120 Uiso 1 1 calc R
C7 C 0.0130(12) 0.1376(9) 1.3133(8) 0.056(6) Uani 1 1 d .
H7A H 0.0479 0.1319 1.2888 0.067 Uiso 1 1 calc R
H7B H 0.0416 0.1288 1.3512 0.067 Uiso 1 1 calc R
C8 C -0.0581(13) 0.0992(11) 1.2959(12) 0.087(9) Uani 1 1 d .
H8A H -0.0757 0.0971 1.2555 0.105 Uiso 1 1 calc R
H8B H -0.0453 0.0623 1.3106 0.105 Uiso 1 1 calc R
C9 C -0.2637(19) 0.2703(14) 1.2613(14) 0.113(9) Uani 1 1 d U
H9A H -0.3080 0.2701 1.2289 0.135 Uiso 1 1 calc R
H9B H -0.2812 0.2877 1.2916 0.135 Uiso 1 1 calc R
C10 C -0.207(2) 0.3025(14) 1.2492(15) 0.119(10) Uani 1 1 d U
H10A H -0.2125 0.3397 1.2623 0.142 Uiso 1 1 calc R
H10B H -0.2146 0.3041 1.2090 0.142 Uiso 1 1 calc R
C11 C -0.3562(11) 0.3982(9) 1.0288(9) 0.057(6) Uani 1 1 d .
H11A H -0.3226 0.4173 1.0090 0.068 Uiso 1 1 calc R
H11B H -0.3255 0.3890 1.0660 0.068 Uiso 1 1 calc R
C12 C -0.3901(13) 0.3460(10) 0.9974(11) 0.069(7) Uani 1 1 d U
H12A H -0.4224 0.3265 1.0179 0.083 Uiso 1 1 calc R
H12B H -0.4226 0.3556 0.9608 0.083 Uiso 1 1 calc R
N13 N -0.3254(13) 0.1077(12) 0.9140(10) 0.166(14) Uani 1 1 d G
H13C H -0.3244 0.0896 0.9442 0.199 Uiso 1 1 calc R
H13D H -0.3432 0.1409 0.9103 0.199 Uiso 1 1 calc R
N14 N -0.2391(12) -0.0049(9) 0.8371(9) 0.106(8) Uani 1 1 d GU
H14C H -0.2410 0.0136 0.8070 0.127 Uiso 1 1 calc R
H14D H -0.2213 -0.0381 0.8402 0.127 Uiso 1 1 calc R
C13 C -0.2955(14) 0.0808(8) 0.8672(8) 0.106(10) Uani 1 1 d GU
H13A H -0.2524 0.1022 0.8598 0.128 Uiso 1 1 calc R
H13B H -0.3373 0.0795 0.8332 0.128 Uiso 1 1 calc R
C14 C -0.2676(15) 0.0218(8) 0.8856(8) 0.128(12) Uani 1 1 d GU
H14A H -0.3104 0.0005 0.8936 0.153 Uiso 1 1 calc R
H14B H -0.2251 0.0231 0.9191 0.153 Uiso 1 1 calc R
O1W O 0.8159(8) 0.7014(5) 1.1868(5) 0.049(4) Uani 1 1 d .
O2W O -0.1790(16) 0.0768(12) 0.7966(12) 0.174(10) Uani 1 1 d U
O3W O 0.1407(17) 0.1315(12) 0.8439(12) 0.067(9) Uani 0.50 1 d P
O4W O -0.3048(19) 0.2097(14) 1.0466(14) 0.082(10) Uani 0.50 1 d PU
O5W O 0.4095(14) 0.2163(10) 1.1878(10) 0.030(6) Uani 0.50 1 d PU
O6W O -0.123(2) 0.4074(15) 1.2005(15) 0.096(11) Uani 0.50 1 d PU
O7W O -0.384(2) 0.2265(18) 0.9195(17) 0.117(14) Uani 0.50 1 d PU
O8W O 0.278(3) 0.127(2) 0.913(2) 0.146(17) Uani 0.50 1 d PU
O9W O 0.261(2) 0.5857(17) 1.3840(16) 0.107(13) Uani 0.50 1 d PU
O10W O 0.058(3) 0.0462(18) 0.7843(18) 0.121(14) Uani 0.50 1 d PU
O11W O 0.536(3) 0.193(2) 1.200(2) 0.153 Uiso 0.50 1 d P
O12W O 0.3557(19) 0.1910(14) 1.0569(14) 0.085(10) Uani 0.50 1 d PU
O13W O 0.398(3) 0.201(2) 1.156(2) 0.132(18) Uani 0.50 1 d PU
O14W O 0.566(3) 0.189(2) 1.355(2) 0.156(18) Uani 0.50 1 d PU
O15W O 0.272(3) 0.060(2) 0.917(2) 0.051(14) Uani 0.25 1 d PU
O16W O 0.148(6) 0.027(4) 0.866(4) 0.14(3) Uani 0.25 1 d PU

loop_
_atom_site_aniso_label
_atom_site_aniso_U_11
_atom_site_aniso_U_22
_atom_site_aniso_U_33
_atom_site_aniso_U_23
_atom_site_aniso_U_13
_atom_site_aniso_U_12
W1 0.0278(4) 0.0151(3) 0.0249(4) 0.0011(3) 0.0086(3) 0.0026(3)
W2 0.0234(3) 0.0212(4) 0.0170(4) 0.0042(3) 0.0017(3) -0.0032(3)
W3 0.0281(4) 0.0168(4) 0.0223(4) 0.0060(3) 0.0057(3) -0.0019(3)
W4 0.0256(4) 0.0240(4) 0.0163(4) -0.0052(3) 0.0074(3) -0.0080(3)
W5 0.0273(4) 0.0231(4) 0.0176(4) -0.0014(3) 0.0109(3) -0.0059(3)
W6 0.0235(3) 0.0166(3) 0.0243(4) -0.0021(3) 0.0087(3) 0.0001(3)
W7 0.0245(3) 0.0175(4) 0.0212(4) -0.0032(3) 0.0041(3) -0.0065(3)
W8 0.0234(3) 0.0220(4) 0.0188(4) 0.0010(3) 0.0001(3) -0.0015(3)
W9 0.0306(4) 0.0198(4) 0.0158(4) -0.0060(3) 0.0055(3) -0.0036(3)
W10 0.0260(3) 0.0137(3) 0.0190(4) 0.0032(3) 0.0056(3) -0.0009(3)
W11 0.0277(4) 0.0181(3) 0.0155(4) -0.0007(3) 0.0098(3) -0.0023(3)
W12 0.0245(3) 0.0173(4) 0.0280(4) -0.0041(3) 0.0084(3) -0.0001(3)
W13 0.0223(3) 0.0281(4) 0.0218(4) -0.0067(3) 0.0084(3) -0.0047(3)
W14 0.0326(4) 0.0376(5) 0.0299(5) -0.0173(3) 0.0102(3) -0.0077(3)
W15 0.0329(4) 0.0362(4) 0.0190(4) 0.0071(3) 0.0057(3) -0.0087(3)
W16 0.0364(4) 0.0597(6) 0.0170(4) 0.0007(4) 0.0017(3) -0.0122(4)
W17 0.0335(4) 0.0404(5) 0.0278(5) 0.0164(3) 0.0011(3) 0.0015(3)
W18 0.0274(4) 0.0428(5) 0.0234(4) -0.0077(3) 0.0007(3) -0.0131(3)
W19 0.0186(3) 0.0323(4) 0.0283(4) 0.0041(3) -0.0009(3) -0.0022(3)
W20 0.0206(3) 0.0191(4) 0.0234(4) -0.0018(3) 0.0036(3) -0.0067(3)
W21 0.0224(3) 0.0161(3) 0.0264(4) 0.0027(3) 0.0067(3) 0.0003(3)
W22 0.0178(3) 0.0137(3) 0.0156(4) 0.0001(2) 0.0038(3) -0.0029(2)
Gd1 0.0235(4) 0.0164(4) 0.0192(5) -0.0005(3) 0.0071(3) -0.0046(3)
Cu1 0.0249(15) 0.0253(17) 0.0358(19) 0.0072(13) 0.0027(14) -0.0003(12)
Cu2 0.0434(14) 0.0482(16) 0.0443(16) -0.0152(12) 0.0200(12) -0.0088(11)
Cu3 0.0652(18) 0.0609(19) 0.0469(18) 0.0032(13) 0.0209(14) -0.0067(14)
K1 0.041(3) 0.019(3) 0.036(3) -0.007(2) 0.005(3) -0.007(2)
Si1 0.022(2) 0.008(2) 0.011(2) 0.0000(16) 0.0044(18) -0.0032(16)
Si2 0.019(2) 0.018(2) 0.013(2) -0.0019(17) 0.0037(18) -0.0024(17)
O40 0.045(7) 0.020(7) 0.052(9) 0.002(6) 0.021(6) 0.006(5)
O41 0.030(7) 0.040(8) 0.038(8) -0.001(6) 0.012(6) -0.002(5)
O42 0.050(8) 0.071(10) 0.053(9) -0.051(8) 0.022(7) -0.025(7)
O43 0.051(8) 0.062(9) 0.032(8) 0.014(6) 0.019(7) -0.015(7)
O44 0.059(7) 0.071(8) 0.028(7) -0.001(6) 0.007(6) -0.006(6)
O45 0.047(7) 0.056(7) 0.057(7) 0.025(6) 0.004(6) 0.012(6)
O46 0.048(8) 0.063(9) 0.025(8) -0.006(6) -0.006(6) -0.039(7)
O47 0.024(6) 0.043(8) 0.057(9) 0.016(6) 0.004(6) 0.015(6)
O48 0.026(5) 0.020(5) 0.037(6) 0.002(4) 0.011(5) -0.010(4)
O49 0.030(6) 0.032(7) 0.036(8) -0.004(5) 0.006(6) 0.001(5)
O50 0.025(6) 0.025(6) 0.021(7) 0.000(5) 0.006(5) -0.011(5)
O51 0.036(7) 0.026(7) 0.031(7) 0.006(5) -0.002(6) -0.007(5)
O52 0.028(6) 0.018(6) 0.031(7) 0.006(5) 0.016(5) -0.002(5)
O53 0.031(6) 0.021(6) 0.049(8) -0.008(5) 0.022(6) -0.012(5)
O54 0.043(8) 0.055(9) 0.025(8) 0.009(6) 0.006(6) -0.009(6)
O55 0.017(6) 0.048(8) 0.039(8) -0.006(6) 0.004(5) -0.012(5)
O56 0.035(6) 0.019(6) 0.024(7) 0.003(5) 0.011(5) -0.009(5)
O57 0.044(8) 0.058(9) 0.020(7) 0.004(6) 0.000(6) -0.007(6)
O58 0.050(8) 0.053(9) 0.019(7) -0.010(6) 0.015(6) -0.012(6)
O59 0.030(7) 0.036(8) 0.047(8) 0.015(6) 0.003(6) -0.003(5)
O60 0.031(6) 0.026(7) 0.035(7) -0.016(5) 0.016(6) -0.009(5)
O61 0.026(5) 0.024(5) 0.028(6) 0.011(4) 0.012(4) -0.011(4)
O62 0.039(7) 0.024(7) 0.034(7) -0.018(5) 0.018(6) -0.013(5)
O63 0.026(6) 0.023(6) 0.020(6) 0.004(5) 0.003(5) 0.003(5)
O64 0.036(7) 0.049(8) 0.035(8) 0.024(6) 0.006(6) -0.008(6)
O65 0.032(6) 0.033(7) 0.015(6) -0.004(5) 0.006(5) -0.011(5)
O66 0.037(7) 0.042(8) 0.015(7) 0.000(5) -0.005(5) -0.002(6)
O67 0.042(7) 0.040(8) 0.028(7) -0.014(6) 0.011(6) -0.008(6)
O68 0.043(7) 0.035(7) 0.018(7) 0.001(5) 0.009(5) -0.011(6)
O69 0.020(5) 0.014(6) 0.015(6) 0.006(4) 0.002(4) -0.003(4)
O70 0.028(6) 0.031(7) 0.030(7) -0.001(5) 0.011(5) 0.000(5)
O71 0.026(6) 0.021(6) 0.028(7) 0.000(5) 0.003(5) 0.001(5)
O72 0.010(5) 0.035(7) 0.032(7) 0.000(5) 0.012(5) -0.006(5)
O73 0.014(5) 0.023(6) 0.021(6) -0.001(5) 0.000(5) -0.004(4)
O74 0.020(6) 0.025(6) 0.028(7) -0.004(5) 0.011(5) 0.007(5)
O75 0.024(6) 0.008(5) 0.027(7) -0.009(4) 0.007(5) -0.003(4)
O76 0.019(6) 0.030(7) 0.018(6) 0.009(5) 0.001(5) -0.010(5)
O77 0.017(5) 0.031(7) 0.016(6) -0.003(5) 0.000(5) -0.006(5)
O78 0.027(6) 0.016(6) 0.019(6) -0.010(4) 0.003(5) 0.002(4)
O1 0.032(6) 0.018(6) 0.039(8) -0.002(5) 0.005(6) 0.004(5)
O2 0.039(7) 0.054(9) 0.023(7) 0.011(6) -0.002(6) -0.008(6)
O3 0.040(7) 0.039(8) 0.044(8) 0.021(6) 0.009(6) -0.007(6)
O4 0.031(7) 0.058(9) 0.024(7) -0.018(6) 0.002(6) -0.004(6)
O5 0.050(8) 0.023(7) 0.031(7) 0.010(5) 0.011(6) -0.006(5)
O6 0.024(6) 0.015(6) 0.052(8) -0.006(5) 0.013(6) 0.000(5)
O7 0.017(6) 0.032(7) 0.056(9) -0.006(6) -0.001(6) -0.009(5)
O8 0.040(7) 0.043(8) 0.030(8) 0.003(6) 0.001(6) 0.013(6)
O9 0.050(8) 0.039(8) 0.024(7) -0.019(6) 0.013(6) -0.006(6)
O10 0.046(8) 0.033(7) 0.033(8) 0.011(6) 0.011(6) 0.013(6)
O11 0.028(6) 0.052(8) 0.016(7) -0.012(5) 0.014(5) -0.005(5)
O12 0.028(5) 0.010(5) 0.011(5) -0.006(4) 0.006(4) -0.004(4)
O13 0.029(6) 0.009(5) 0.021(6) -0.002(4) 0.012(5) -0.009(4)
O14 0.023(5) 0.028(6) 0.035(6) 0.006(5) 0.005(5) -0.002(4)
O15 0.022(6) 0.042(7) 0.020(7) 0.013(5) 0.002(5) -0.002(5)
O16 0.031(6) 0.008(5) 0.030(7) 0.000(4) 0.009(5) 0.001(4)
O17 0.026(6) 0.026(6) 0.025(7) -0.007(5) 0.010(5) -0.012(5)
O18 0.024(6) 0.016(6) 0.025(7) -0.006(5) -0.004(5) -0.005(4)
O19 0.029(6) 0.028(7) 0.019(6) 0.005(5) 0.007(5) -0.015(5)
O20 0.028(5) 0.021(5) 0.027(6) 0.001(4) 0.008(5) -0.002(4)
O21 0.027(6) 0.009(5) 0.037(7) 0.001(5) 0.017(5) -0.004(4)
O22 0.026(6) 0.032(7) 0.013(6) 0.004(5) 0.008(5) -0.005(5)
O23 0.032(6) 0.015(6) 0.023(7) -0.002(5) 0.009(5) -0.008(5)
O24 0.017(5) 0.028(6) 0.017(6) -0.008(5) 0.010(5) 0.004(4)
O25 0.032(6) 0.020(6) 0.021(7) -0.002(5) 0.005(5) 0.000(5)
O26 0.018(5) 0.028(6) 0.015(6) 0.010(5) 0.003(5) -0.003(4)
O27 0.032(6) 0.016(6) 0.024(7) 0.004(5) 0.007(5) 0.003(5)
O28 0.019(5) 0.020(6) 0.018(6) -0.001(4) 0.000(5) 0.004(4)
O29 0.026(6) 0.013(6) 0.025(7) 0.003(4) 0.010(5) 0.003(4)
O30 0.036(7) 0.027(6) 0.010(6) -0.003(5) 0.001(5) -0.006(5)
O31 0.011(5) 0.023(6) 0.037(7) 0.000(5) 0.014(5) 0.000(4)
O32 0.028(5) 0.022(5) 0.012(5) 0.004(4) 0.006(4) -0.006(4)
O33 0.032(6) 0.019(6) 0.014(6) -0.004(4) 0.003(5) -0.003(5)
O34 0.019(6) 0.024(6) 0.036(7) -0.001(5) 0.014(5) 0.000(5)
O35 0.026(6) 0.024(6) 0.022(7) -0.009(5) 0.007(5) -0.008(5)
O36 0.023(5) 0.019(5) 0.012(5) -0.003(4) 0.006(4) -0.001(4)
O37 0.022(5) 0.008(5) 0.007(5) 0.000(4) 0.008(4) -0.002(4)
O38 0.016(5) 0.014(5) 0.012(5) 0.005(4) -0.002(4) 0.002(4)
O39 0.022(5) 0.011(5) 0.015(6) -0.001(4) 0.001(4) -0.002(4)
N1 0.034(8) 0.016(8) 0.050(10) 0.000(7) 0.004(7) -0.009(6)
N2 0.027(8) 0.018(8) 0.043(10) 0.007(6) 0.002(7) 0.009(6)
N3 0.069(12) 0.036(10) 0.058(12) -0.031(8) 0.031(10) -0.038(9)
N4 0.017(8) 0.096(16) 0.060(13) -0.041(11) 0.008(8) -0.007(8)
N5 0.054(10) 0.058(11) 0.073(12) 0.003(9) 0.039(9) 0.007(8)
N6 0.055(11) 0.065(13) 0.044(11) -0.010(9) 0.031(9) -0.014(9)
N7 0.066(12) 0.100(17) 0.017(10) -0.002(9) 0.010(9) -0.024(11)
N8 0.041(10) 0.078(14) 0.067(14) 0.031(11) -0.009(10) -0.021(10)
N9 0.103(17) 0.086(12) 0.072(15) -0.004(11) 0.042(13) 0.013(12)
N10 0.110(17) 0.042(12) 0.050(13) -0.008(9) -0.006(12) 0.002(11)
N11 0.033(8) 0.021(8) 0.049(11) -0.007(7) 0.008(7) 0.002(6)
N12 0.061(12) 0.040(12) 0.14(2) 0.007(12) 0.039(13) -0.004(10)
C1 0.027(9) 0.034(11) 0.026(11) 0.018(8) -0.003(8) -0.011(8)
C2 0.062(13) 0.028(11) 0.038(12) 0.005(8) 0.026(10) -0.013(9)
C3 0.054(14) 0.064(16) 0.070(18) -0.005(12) 0.022(13) 0.009(12)
C4 0.078(17) 0.063(17) 0.065(18) 0.004(13) 0.033(14) 0.017(13)
C5 0.078(12) 0.068(12) 0.092(13) 0.009(10) 0.032(11) 0.006(9)
C6 0.108(12) 0.109(13) 0.089(12) -0.008(9) 0.036(9) 0.020(9)
C7 0.050(13) 0.076(18) 0.033(13) -0.015(11) -0.007(10) 0.000(12)
C8 0.046(15) 0.10(2) 0.11(2) 0.043(18) 0.011(16) 0.010(14)
C9 0.107(12) 0.111(11) 0.122(13) 0.017(9) 0.032(9) 0.017(8)
C10 0.118(13) 0.103(12) 0.128(13) 0.011(9) 0.017(9) -0.003(9)
C11 0.033(11) 0.063(16) 0.070(17) -0.006(12) 0.003(11) 0.028(10)
C12 0.064(10) 0.063(10) 0.088(11) -0.011(8) 0.029(8) 0.003(8)
N13 0.10(2) 0.27(4) 0.12(3) -0.02(3) 0.012(19) 0.06(2)
N14 0.103(11) 0.106(11) 0.104(11) -0.005(8) 0.015(8) 0.022(9)
C13 0.109(13) 0.102(13) 0.098(13) -0.017(9) 0.004(9) 0.020(9)
C14 0.132(15) 0.125(15) 0.122(15) -0.001(9) 0.022(10) 0.000(9)
O1W 0.060(9) 0.054(9) 0.040(9) 0.015(7) 0.024(7) -0.012(7)
O2W 0.174(10) 0.174(10) 0.174(10) 0.0004(10) 0.042(3) -0.0008(10)
O3W 0.09(2) 0.06(2) 0.06(2) -0.041(16) 0.047(18) -0.036(17)
O4W 0.073(12) 0.080(13) 0.092(13) 0.011(9) 0.017(9) -0.001(9)
O5W 0.039(9) 0.025(9) 0.029(10) -0.001(8) 0.015(8) -0.013(7)
O6W 0.099(14) 0.099(14) 0.090(14) -0.002(9) 0.028(10) 0.003(9)
O7W 0.110(16) 0.122(16) 0.115(16) -0.015(10) 0.021(10) 0.005(10)
O8W 0.152(19) 0.15(2) 0.146(19) 0.004(10) 0.048(11) 0.005(10)
O9W 0.111(15) 0.111(16) 0.107(15) 0.000(9) 0.039(10) -0.002(10)
O10W 0.123(16) 0.129(17) 0.118(16) 0.000(10) 0.047(10) -0.001(10)
O12W 0.086(13) 0.088(13) 0.088(13) -0.007(9) 0.036(9) -0.018(9)
O13W 0.13(2) 0.13(2) 0.14(2) 0.013(10) 0.032(11) -0.002(10)
O14W 0.16(2) 0.16(2) 0.16(2) 0.011(10) 0.058(11) 0.002(10)
O15W 0.052(16) 0.049(17) 0.055(17) -0.003(10) 0.019(10) 0.006(10)
O16W 0.15(4) 0.14(4) 0.15(4) -0.002(10) 0.037(13) 0.003(10)

loop_
_atom_type_symbol
_atom_type_description
_atom_type_scat_dispersion_real
_atom_type_scat_dispersion_imag
_atom_type_scat_source
C C 0.0033 0.0016 'International Tables Vol C Tables 4.2.6.8 and 6.1.1.4'
H H 0.0000 0.0000 'International Tables Vol C Tables 4.2.6.8 and 6.1.1.4'
N N 0.0061 0.0033 'International Tables Vol C Tables 4.2.6.8 and 6.1.1.4'
O O 0.0106 0.0060 'International Tables Vol C Tables 4.2.6.8 and 6.1.1.4'
Si Si 0.0817 0.0704 'International Tables Vol C Tables 4.2.6.8 and 6.1.1.4'
Cu Cu 0.3201 1.2651 'International Tables Vol C Tables 4.2.6.8 and 6.1.1.4'
Gd Gd -0.1653 3.9035 'International Tables Vol C Tables 4.2.6.8 and 6.1.1.4'
W W -0.8490 6.8722 'International Tables Vol C Tables 4.2.6.8 and 6.1.1.4'
K K 0.2009 0.2494 'International Tables Vol C Tables 4.2.6.8 and 6.1.1.4'

loop_
_geom_angle_atom_site_label_1
_geom_angle_atom_site_label_2
_geom_angle_atom_site_label_3
_geom_angle
_geom_angle_site_symmetry_1
_geom_angle_site_symmetry_3
O1 W1 O14 99.0(5) . .
O1 W1 O23 100.8(5) . .
O14 W1 O23 91.8(4) . .
O1 W1 O16 100.6(5) . .
O14 W1 O16 88.4(4) . .
O23 W1 O16 158.2(4) . .
O1 W1 O33 100.8(5) . .
O14 W1 O33 160.1(4) . .
O23 W1 O33 86.2(4) . .
O16 W1 O33 86.3(4) . .
O1 W1 O36 172.5(4) . .
O14 W1 O36 74.8(4) . .
O23 W1 O36 83.8(4) . .
O16 W1 O36 75.2(4) . .
O33 W1 O36 85.2(4) . .
O1 W1 K1 86.8(4) . .
O14 W1 K1 133.9(3) . .
O23 W1 K1 132.3(3) . .
O16 W1 K1 45.8(3) . .
O33 W1 K1 46.3(3) . .
O36 W1 K1 94.4(2) . .
O2 W2 O17 103.1(5) . .
O2 W2 O32 102.8(5) . .
O17 W2 O32 95.9(4) . .
O2 W2 O14 97.8(5) . .
O17 W2 O14 90.4(4) . .
O32 W2 O14 156.4(4) . .
O2 W2 O15 94.3(5) . .
O17 W2 O15 161.3(4) . .
O32 W2 O15 86.7(4) . .
O14 W2 O15 80.4(4) . .
O2 W2 O36 163.8(5) . .
O17 W2 O36 89.9(4) . .
O32 W2 O36 85.1(4) . .
O14 W2 O36 72.1(4) . .
O15 W2 O36 71.8(4) . .
O3 W3 O15 103.1(5) . .
O3 W3 O22 101.5(5) . .
O15 W3 O22 92.6(5) . .
O3 W3 O16 99.5(5) . .
O15 W3 O16 89.1(4) . .
O22 W3 O16 157.9(4) . .
O3 W3 O20 99.2(5) . .
O15 W3 O20 157.6(4) . .
O22 W3 O20 85.4(4) . .
O16 W3 O20 84.7(4) . .
O3 W3 O36 171.9(5) . .
O15 W3 O36 74.3(4) . .
O22 W3 O36 86.4(4) . .
O16 W3 O36 72.9(4) . .
O20 W3 O36 83.4(4) . .
O3 W3 K1 83.7(4) . .
O15 W3 K1 134.5(3) . .
O22 W3 K1 130.6(3) . .
O16 W3 K1 45.6(3) . .
O20 W3 K1 45.7(3) . .
O36 W3 K1 92.7(2) . .
O4 W4 O27 105.1(5) . .
O4 W4 O32 102.4(5) . .
O27 W4 O32 92.3(4) . .
O4 W4 O35 99.4(5) . .
O27 W4 O35 94.8(4) . .
O32 W4 O35 154.5(4) . .
O4 W4 O19 93.7(5) . .
O27 W4 O19 161.2(4) . .
O32 W4 O19 82.4(4) . .
O35 W4 O19 83.0(4) . .
O4 W4 O37 162.9(4) . .
O27 W4 O37 90.6(4) . .
O32 W4 O37 83.4(4) . .
O35 W4 O37 72.1(4) . .
O19 W4 O37 70.9(3) . .
O5 W5 O19 100.0(5) . .
O5 W5 O22 100.4(5) . .
O19 W5 O22 91.2(5) . .
O5 W5 O24 99.4(5) . .
O19 W5 O24 90.0(4) . .
O22 W5 O24 159.6(4) . .
O5 W5 O29 102.8(5) . .
O19 W5 O29 157.1(4) . .
O22 W5 O29 84.7(4) . .
O24 W5 O29 86.3(4) . .
O5 W5 O37 171.1(4) . .
O19 W5 O37 74.1(4) . .
O22 W5 O37 86.7(3) . .
O24 W5 O37 74.1(3) . .
O29 W5 O37 83.2(3) . .
O6 W6 O21 102.8(5) . .
O6 W6 O35 99.4(5) . .
O21 W6 O35 89.3(4) . .
O6 W6 O34 100.6(5) . .
O21 W6 O34 86.8(4) . .
O35 W6 O34 159.9(4) . .
O6 W6 O24 97.7(4) . .
O21 W6 O24 159.4(4) . .
O35 W6 O24 89.0(4) . .
O34 W6 O24 87.8(4) . .
O6 W6 O37 171.2(4) . .
O21 W6 O37 83.9(4) . .
O35 W6 O37 74.8(4) . .
O34 W6 O37 85.3(4) . .
O24 W6 O37 75.9(3) . .
O7 W7 O29 101.1(5) . .
O7 W7 O31 98.5(5) . .
O29 W7 O31 89.5(4) . .
O7 W7 O20 101.0(5) . .
O29 W7 O20 85.9(4) . .
O31 W7 O20 160.5(4) . .
O7 W7 O18 98.8(5) . .
O29 W7 O18 160.0(4) . .
O31 W7 O18 89.1(4) . .
O20 W7 O18 88.8(4) . .
O7 W7 O38 171.0(5) . .
O29 W7 O38 85.0(4) . .
O31 W7 O38 74.9(4) . .
O20 W7 O38 85.9(4) . .
O18 W7 O38 75.4(4) . .
O7 W7 K1 85.7(4) . .
O29 W7 K1 132.5(3) . .
O31 W7 K1 136.4(3) . .
O20 W7 K1 46.9(3) . .
O18 W7 K1 47.6(3) . .
O38 W7 K1 95.0(2) . .
O8 W8 O25 103.3(5) . .
O8 W8 O34 102.4(5) . .
O25 W8 O34 89.3(4) . .
O8 W8 O30 98.5(5) . .
O25 W8 O30 92.7(4) . .
O34 W8 O30 157.9(4) . .
O8 W8 O31 97.5(5) . .
O25 W8 O31 159.2(4) . .
O34 W8 O31 85.4(4) . .
O30 W8 O31 85.0(4) . .
O8 W8 O38 167.6(5) . .
O25 W8 O38 87.6(4) . .
O34 W8 O38 83.4(4) . .
O30 W8 O38 74.7(4) . .
O31 W8 O38 71.8(4) . .
O9 W9 O28 102.7(5) . .
O9 W9 O33 101.5(5) . .
O28 W9 O33 88.9(4) . .
O9 W9 O30 99.1(5) . .
O28 W9 O30 91.3(4) . .
O33 W9 O30 158.8(4) . .
O9 W9 O18 99.1(5) . .
O28 W9 O18 158.1(4) . .
O33 W9 O18 85.7(4) . .
O30 W9 O18 86.2(4) . .
O9 W9 O38 169.7(4) . .
O28 W9 O38 85.7(4) . .
O33 W9 O38 84.3(4) . .
O30 W9 O38 74.5(4) . .
O18 W9 O38 72.6(4) . .
O9 W9 K1 86.2(4) . .
O28 W9 K1 134.2(3) . .
O33 W9 K1 45.4(3) . .
O30 W9 K1 132.1(3) . .
O18 W9 K1 46.2(3) . .
O38 W9 K1 92.1(2) . .
O10 W10 O12 100.9(5) . .
O10 W10 O26 99.3(5) . .
O12 W10 O26 95.8(4) . .
O10 W10 O21 99.3(5) . .
O12 W10 O21 95.0(4) . .
O26 W10 O21 156.2(4) . .
O10 W10 O25 93.9(5) . .
O12 W10 O25 165.0(4) . .
O26 W10 O25 83.9(4) . .
O21 W10 O25 80.3(4) . .
O10 W10 O39 172.1(5) . .
O12 W10 O39 84.3(4) . .
O26 W10 O39 74.0(4) . .
O21 W10 O39 86.1(4) . .
O25 W10 O39 81.3(4) . .
O11 W11 O13 102.1(5) . .
O11 W11 O26 98.5(5) . .
O13 W11 O26 94.7(4) . .
O11 W11 O23 98.9(5) . .
O13 W11 O23 95.7(4) . .
O26 W11 O23 157.3(4) . .
O11 W11 O28 90.6(4) . .
O13 W11 O28 167.3(4) . .
O26 W11 O28 84.2(4) . .
O23 W11 O28 81.2(4) . .
O11 W11 O39 169.1(4) . .
O13 W11 O39 86.9(4) . .
O26 W11 O39 74.3(4) . .
O23 W11 O39 86.1(4) . .
O28 W11 O39 80.6(4) . .
O40 W12 O74 99.9(5) . .
O40 W12 O72 101.7(5) . .
O74 W12 O72 91.5(4) . .
O40 W12 O65 101.1(5) . .
O74 W12 O65 159.0(4) . .
O72 W12 O65 85.4(4) . .
O40 W12 O62 100.1(5) . .
O74 W12 O62 87.8(4) . .
O72 W12 O62 157.9(5) . .
O65 W12 O62 87.5(4) . .
O40 W12 O75 173.2(4) . .
O74 W12 O75 74.7(4) . .
O72 W12 O75 82.7(4) . .
O65 W12 O75 84.3(4) . .
O62 W12 O75 75.8(4) . .
O41 W13 O56 104.2(5) . .
O41 W13 O68 102.4(5) . .
O56 W13 O68 95.4(5) . .
O41 W13 O74 98.5(5) . .
O56 W13 O74 91.3(4) . .
O68 W13 O74 155.7(4) . .
O41 W13 O67 94.7(5) . .
O56 W13 O67 160.4(5) . .
O68 W13 O67 85.0(5) . .
O74 W13 O67 81.0(4) . .
O41 W13 O75 163.7(4) . .
O56 W13 O75 89.8(4) . .
O68 W13 O75 84.2(4) . .
O74 W13 O75 72.5(4) . .
O67 W13 O75 70.7(4) . .
O42 W14 O67 101.0(5) . .
O42 W14 O58 101.8(6) . .
O67 W14 O58 91.1(5) . .
O42 W14 O60 101.1(5) . .
O67 W14 O60 157.9(4) . .
O58 W14 O60 85.2(5) . .
O42 W14 O62 98.2(6) . .
O67 W14 O62 89.2(5) . .
O58 W14 O62 159.5(4) . .
O60 W14 O62 86.8(5) . .
O42 W14 O75 171.6(6) . .
O67 W14 O75 74.7(4) . .
O58 W14 O75 85.7(4) . .
O60 W14 O75 83.3(4) . .
O62 W14 O75 74.6(4) . .
O43 W15 O70 104.7(5) . .
O43 W15 O68 101.6(5) . .
O70 W15 O68 92.4(5) . .
O43 W15 O64 99.0(5) . .
O70 W15 O64 96.0(5) . .
O68 W15 O64 155.0(5) . .
O43 W15 O54 93.6(5) . .
O70 W15 O54 161.6(5) . .
O68 W15 O54 82.2(5) . .
O64 W15 O54 82.4(5) . .
O43 W15 O76 163.7(5) . .
O70 W15 O76 90.4(4) . .
O68 W15 O76 83.3(4) . .
O64 W15 O76 73.1(4) . .
O54 W15 O76 71.5(4) . .
O44 W16 O54 102.4(6) . .
O44 W16 O58 102.1(6) . .
O54 W16 O58 91.5(5) . .
O44 W16 O57 98.1(6) . .
O54 W16 O57 90.0(5) . .
O58 W16 O57 158.9(5) . .
O44 W16 O66 101.5(5) . .
O54 W16 O66 156.0(5) . .
O58 W16 O66 84.1(5) . .
O57 W16 O66 86.0(5) . .
O44 W16 O76 170.8(5) . .
O54 W16 O76 73.6(4) . .
O58 W16 O76 86.5(4) . .
O57 W16 O76 73.8(4) . .
O66 W16 O76 82.5(4) . .
O45 W17 O61 102.1(6) . .
O45 W17 O59 100.4(6) . .
O61 W17 O59 86.3(5) . .
O45 W17 O64 99.4(6) . .
O61 W17 O64 90.7(5) . .
O59 W17 O64 160.2(5) . .
O45 W17 O57 99.4(6) . .
O61 W17 O57 158.5(5) . .
O59 W17 O57 88.2(5) . .
O64 W17 O57 87.4(5) . .
O45 W17 O76 171.7(5) . .
O61 W17 O76 83.0(4) . .
O59 W17 O76 86.3(4) . .
O64 W17 O76 73.9(4) . .
O57 W17 O76 75.9(4) . .
O46 W18 O66 101.7(5) . .
O46 W18 O55 97.8(6) . .
O66 W18 O55 89.5(5) . .
O46 W18 O53 99.6(5) . .
O66 W18 O53 158.7(5) . .
O55 W18 O53 87.8(5) . .
O46 W18 O60 103.0(6) . .
O66 W18 O60 87.2(5) . .
O55 W18 O60 159.2(5) . .
O53 W18 O60 87.9(5) . .
O46 W18 O77 170.0(5) . .
O66 W18 O77 84.3(4) . .
O55 W18 O77 74.1(4) . .
O53 W18 O77 74.6(4) . .
O60 W18 O77 85.1(4) . .
O47 W19 O63 103.2(5) . .
O47 W19 O71 99.0(5) . .
O63 W19 O71 91.2(4) . .
O47 W19 O59 102.1(5) . .
O63 W19 O59 88.9(5) . .
O71 W19 O59 158.3(5) . .
O47 W19 O55 99.8(5) . .
O63 W19 O55 157.0(4) . .
O71 W19 O55 85.4(5) . .
O59 W19 O55 86.0(5) . .
O47 W19 O77 169.3(5) . .
O63 W19 O77 85.5(4) . .
O71 W19 O77 74.4(4) . .
O59 W19 O77 84.0(4) . .
O55 W19 O77 71.7(4) . .
O48 W20 O73 102.4(5) . .
O48 W20 O65 101.6(5) . .
O73 W20 O65 87.7(4) . .
O48 W20 O71 99.7(5) . .
O73 W20 O71 90.8(4) . .
O65 W20 O71 158.4(4) . .
O48 W20 O53 99.2(5) . .
O73 W20 O53 158.3(4) . .
O65 W20 O53 87.2(4) . .
O71 W20 O53 86.2(4) . .
O48 W20 O77 169.8(4) . .
O73 W20 O77 85.7(4) . .
O65 W20 O77 84.5(4) . .
O71 W20 O77 73.9(4) . .
O53 W20 O77 72.8(4) . .
O49 W21 O51 102.1(5) . .
O49 W21 O52 97.8(5) . .
O51 W21 O52 95.7(5) . .
O49 W21 O61 99.8(5) . .
O51 W21 O61 95.8(5) . .
O52 W21 O61 156.5(4) . .
O49 W21 O63 91.9(5) . .
O51 W21 O63 166.0(5) . .
O52 W21 O63 83.8(4) . .
O61 W21 O63 80.2(4) . .
O49 W21 O78 169.5(5) . .
O51 W21 O78 85.3(4) . .
O52 W21 O78 73.7(4) . .
O61 W21 O78 86.9(4) . .
O63 W21 O78 81.1(4) . .
O50 W22 O69 101.4(4) . .
O50 W22 O72 99.6(5) . .
O69 W22 O72 97.2(4) . .
O50 W22 O52 98.1(5) . .
O69 W22 O52 94.4(4) . .
O72 W22 O52 156.4(4) . .
O50 W22 O73 90.2(4) . .
O69 W22 O73 168.3(4) . .
O72 W22 O73 79.7(4) . .
O52 W22 O73 84.8(4) . .
O50 W22 O78 169.0(4) . .
O69 W22 O78 87.4(4) . .
O72 W22 O78 85.8(4) . .
O52 W22 O78 74.3(4) . .
O73 W22 O78 81.2(4) . .
O17 Gd1 O70 75.3(4) . .
O17 Gd1 O27 71.9(3) . .
O70 Gd1 O27 79.0(4) . .
O17 Gd1 O56 136.8(3) . .
O70 Gd1 O56 71.1(4) . .
O27 Gd1 O56 75.7(3) . .
O17 Gd1 O13 76.2(3) . .
O70 Gd1 O13 140.2(3) . .
O27 Gd1 O13 117.2(3) . .
O56 Gd1 O13 145.5(3) . .
O17 Gd1 O12 116.0(3) . .
O70 Gd1 O12 144.1(3) . .
O27 Gd1 O12 73.5(3) . .
O56 Gd1 O12 80.0(3) . .
O13 Gd1 O12 74.3(3) . .
O17 Gd1 O69 144.8(3) . .
O70 Gd1 O69 116.1(3) . .
O27 Gd1 O69 141.0(3) . .
O56 Gd1 O69 76.1(3) . .
O13 Gd1 O69 75.4(3) . .
O12 Gd1 O69 75.5(3) . .
O17 Gd1 O51 79.3(3) . .
O70 Gd1 O51 72.9(4) . .
O27 Gd1 O51 143.8(3) . .
O56 Gd1 O51 114.6(4) . .
O13 Gd1 O51 75.0(4) . .
O12 Gd1 O51 140.7(3) . .
O69 Gd1 O51 73.5(3) . .
N1 Cu1 N1 180.000(3) 3_567 .
N1 Cu1 N2 86.5(5) 3_567 3_567
N1 Cu1 N2 93.5(5) . 3_567
N1 Cu1 N2 93.5(5) 3_567 .
N1 Cu1 N2 86.5(6) . .
N2 Cu1 N2 180.000(5) 3_567 .
N6 Cu2 N4 177.7(7) . .
N6 Cu2 N3 95.8(7) . .
N4 Cu2 N3 84.4(7) . .
N6 Cu2 N5 85.5(7) . .
N4 Cu2 N5 94.8(7) . .
N3 Cu2 N5 167.9(7) . .
N7 Cu3 N9 177.4(9) . .
N7 Cu3 N8 83.8(8) . .
N9 Cu3 N8 98.7(8) . .
N7 Cu3 N10 92.8(8) . .
N9 Cu3 N10 84.8(9) . .
N8 Cu3 N10 176.0(8) . .
O16 K1 O16 180.000(1) 3_557 .
O16 K1 O20 55.8(3) 3_557 3_557
O16 K1 O20 124.2(3) . 3_557
O16 K1 O20 124.2(3) 3_557 .
O16 K1 O20 55.8(3) . .
O20 K1 O20 180.000(2) 3_557 .
O16 K1 O33 56.0(3) 3_557 3_557
O16 K1 O33 124.0(3) . 3_557
O20 K1 O33 67.6(3) 3_557 3_557
O20 K1 O33 112.4(3) . 3_557
O16 K1 O33 124.0(3) 3_557 .
O16 K1 O33 56.0(3) . .
O20 K1 O33 112.4(3) 3_557 .
O20 K1 O33 67.6(3) . .
O33 K1 O33 180.000(1) 3_557 .
O16 K1 O18 84.2(3) 3_557 .
O16 K1 O18 95.8(3) . .
O20 K1 O18 123.3(3) 3_557 .
O20 K1 O18 56.7(3) . .
O33 K1 O18 123.9(3) 3_557 .
O33 K1 O18 56.1(3) . .
O16 K1 O18 95.8(3) 3_557 3_557
O16 K1 O18 84.2(3) . 3_557
O20 K1 O18 56.7(3) 3_557 3_557
O20 K1 O18 123.3(3) . 3_557
O33 K1 O18 56.1(3) 3_557 3_557
O33 K1 O18 123.9(3) . 3_557
O18 K1 O18 180.0(4) . 3_557
O16 K1 W7 81.7(2) 3_557 3_557
O16 K1 W7 98.3(2) . 3_557
O20 K1 W7 29.8(2) 3_557 3_557
O20 K1 W7 150.2(2) . 3_557
O33 K1 W7 67.5(2) 3_557 3_557
O33 K1 W7 112.5(2) . 3_557
O18 K1 W7 150.0(2) . 3_557
O18 K1 W7 30.0(2) 3_557 3_557
O16 K1 W7 98.3(2) 3_557 .
O16 K1 W7 81.7(2) . .
O20 K1 W7 150.2(2) 3_557 .
O20 K1 W7 29.8(2) . .
O33 K1 W7 112.5(2) 3_557 .
O33 K1 W7 67.5(2) . .
O18 K1 W7 30.0(2) . .
O18 K1 W7 150.0(2) 3_557 .
W7 K1 W7 180.00(2) 3_557 .
O16 K1 W1 29.6(2) 3_557 3_557
O16 K1 W1 150.4(2) . 3_557
O20 K1 W1 67.6(2) 3_557 3_557
O20 K1 W1 112.4(2) . 3_557
O33 K1 W1 29.6(2) 3_557 3_557
O33 K1 W1 150.4(2) . 3_557
O18 K1 W1 97.9(2) . 3_557
O18 K1 W1 82.1(2) 3_557 3_557
W7 K1 W1 82.386(18) 3_557 3_557
W7 K1 W1 97.614(18) . 3_557
O16 K1 W1 150.4(2) 3_557 .
O16 K1 W1 29.6(2) . .
O20 K1 W1 112.4(2) 3_557 .
O20 K1 W1 67.6(2) . .
O33 K1 W1 150.4(2) 3_557 .
O33 K1 W1 29.6(2) . .
O18 K1 W1 82.1(2) . .
O18 K1 W1 97.9(2) 3_557 .
W7 K1 W1 97.614(18) 3_557 .
W7 K1 W1 82.386(18) . .
W1 K1 W1 180.000(14) 3_557 .
O39 Si1 O37 111.5(5) . .
O39 Si1 O38 109.4(5) . .
O37 Si1 O38 107.7(5) . .
O39 Si1 O36 112.2(5) . .
O37 Si1 O36 107.6(5) . .
O38 Si1 O36 108.4(5) . .
O78 Si2 O75 112.0(6) . .
O78 Si2 O77 108.3(5) . .
O75 Si2 O77 108.7(5) . .
O78 Si2 O76 111.2(6) . .
O75 Si2 O76 107.6(6) . .
O77 Si2 O76 109.0(5) . .
W21 O51 Gd1 136.4(6) . .
W21 O52 W22 115.2(5) . .
W18 O53 W20 120.7(5) . .
W16 O54 W15 122.3(6) . .
W18 O55 W19 121.9(5) . .
W13 O56 Gd1 155.6(6) . .
W16 O57 W17 120.5(6) . .
W16 O58 W14 152.2(6) . .
W17 O59 W19 148.2(7) . .
W18 O60 W14 149.8(6) . .
W17 O61 W21 155.9(6) . .
W12 O62 W14 119.6(5) . .
W19 O63 W21 149.8(6) . .
W17 O64 W15 120.8(6) . .
W20 O65 W12 149.4(6) . .
W18 O66 W16 152.2(6) . .
W14 O67 W13 122.3(6) . .
W13 O68 W15 141.5(6) . .
W22 O69 Gd1 134.7(5) . .
W15 O70 Gd1 158.3(6) . .
W19 O71 W20 120.7(5) . .
W12 O72 W22 157.3(6) . .
W20 O73 W22 150.2(5) . .
W12 O74 W13 121.3(5) . .
Si2 O75 W12 124.1(5) . .
Si2 O75 W13 122.5(5) . .
W12 O75 W13 91.3(3) . .
Si2 O75 W14 126.7(6) . .
W12 O75 W14 89.8(3) . .
W13 O75 W14 92.2(3) . .
Si2 O76 W17 124.2(5) . .
Si2 O76 W15 123.9(5) . .
W17 O76 W15 92.0(4) . .
Si2 O76 W16 124.6(6) . .
W17 O76 W16 89.7(3) . .
W15 O76 W16 92.5(3) . .
Si2 O77 W18 126.0(5) . .
Si2 O77 W20 122.8(5) . .
W18 O77 W20 91.9(4) . .
Si2 O77 W19 123.3(6) . .
W18 O77 W19 92.3(3) . .
W20 O77 W19 90.9(3) . .
Si2 O78 W22 128.8(6) . .
Si2 O78 W21 127.6(6) . .
W22 O78 W21 94.1(4) . .
W10 O12 Gd1 137.0(5) . .
W11 O13 Gd1 134.9(5) . .
W1 O14 W2 120.3(5) . .
W3 O15 W2 121.7(5) . .
W1 O16 W3 120.5(5) . .
W1 O16 K1 104.7(4) . .
W3 O16 K1 104.7(4) . .
W2 O17 Gd1 154.2(5) . .
W7 O18 W9 119.1(5) . .
W7 O18 K1 102.5(4) . .
W9 O18 K1 103.2(4) . .
W5 O19 W4 122.6(5) . .
W7 O20 W3 150.2(6) . .
W7 O20 K1 103.3(4) . .
W3 O20 K1 104.4(4) . .
W6 O21 W10 155.1(6) . .
W3 O22 W5 151.8(6) . .
W1 O23 W11 155.2(6) . .
W6 O24 W5 119.8(5) . .
W8 O25 W10 149.7(6) . .
W10 O26 W11 115.6(5) . .
W4 O27 Gd1 158.8(5) . .
W9 O28 W11 150.7(6) . .
W7 O29 W5 151.4(6) . .
W8 O30 W9 119.8(5) . .
W7 O31 W8 119.8(5) . .
W2 O32 W4 142.0(5) . .
W9 O33 W1 148.3(6) . .
W9 O33 K1 105.8(4) . .
W1 O33 K1 104.0(4) . .
W6 O34 W8 148.1(5) . .
W6 O35 W4 121.6(5) . .
Si1 O36 W1 123.8(5) . .
Si1 O36 W2 122.4(5) . .
W1 O36 W2 92.5(3) . .
Si1 O36 W3 125.7(5) . .
W1 O36 W3 91.0(3) . .
W2 O36 W3 92.0(3) . .
Si1 O37 W6 124.3(5) . .
Si1 O37 W4 122.9(5) . .
W6 O37 W4 91.4(3) . .
Si1 O37 W5 125.8(5) . .
W6 O37 W5 90.1(3) . .
W4 O37 W5 92.4(3) . .
Si1 O38 W7 127.4(5) . .
Si1 O38 W8 121.8(5) . .
W7 O38 W8 93.5(3) . .
Si1 O38 W9 121.4(5) . .
W7 O38 W9 92.8(3) . .
W8 O38 W9 90.5(3) . .
Si1 O39 W11 128.1(5) . .
Si1 O39 W10 128.6(5) . .
W11 O39 W10 93.5(3) . .
C1 N1 Cu1 109.1(10) . .
C1 N1 H1C 109.9 . .
Cu1 N1 H1C 109.9 . .
C1 N1 H1D 109.9 . .
Cu1 N1 H1D 109.9 . .
H1C N1 H1D 108.3 . .
C2 N2 Cu1 106.4(10) . .
C2 N2 H2C 110.5 . .
Cu1 N2 H2C 110.5 . .
C2 N2 H2D 110.5 . .
Cu1 N2 H2D 110.5 . .
H2C N2 H2D 108.6 . .
C3 N3 Cu2 109.7(12) . .
C3 N3 H3C 109.7 . .
Cu2 N3 H3C 109.7 . .
C3 N3 H3D 109.7 . .
Cu2 N3 H3D 109.7 . .
H3C N3 H3D 108.2 . .
C4 N4 Cu2 107.7(13) . .
C4 N4 H4C 110.2 . .
Cu2 N4 H4C 110.2 . .
C4 N4 H4D 110.2 . .
Cu2 N4 H4D 110.2 . .
H4C N4 H4D 108.5 . .
C5 N5 Cu2 107.6(13) . .
C5 N5 H5C 110.2 . .
Cu2 N5 H5C 110.2 . .
C5 N5 H5D 110.2 . .
Cu2 N5 H5D 110.2 . .
H5C N5 H5D 108.5 . .
C6 N6 Cu2 110.0(14) . .
C6 N6 H6C 109.7 . .
Cu2 N6 H6C 109.7 . .
C6 N6 H6D 109.7 . .
Cu2 N6 H6D 109.7 . .
H6C N6 H6D 108.2 . .
C7 N7 Cu3 110.1(12) . .
C7 N7 H7C 109.6 . .
Cu3 N7 H7C 109.6 . .
C7 N7 H7D 109.6 . .
Cu3 N7 H7D 109.6 . .
H7C N7 H7D 108.2 . .
C8 N8 Cu3 106.0(13) . .
C8 N8 H8C 110.5 . .
Cu3 N8 H8C 110.5 . .
C8 N8 H8D 110.5 . .
Cu3 N8 H8D 110.5 . .
H8C N8 H8D 108.7 . .
C9 N9 Cu3 108.2(17) . .
C9 N9 H9C 110.1 . .
Cu3 N9 H9C 110.1 . .
C9 N9 H9D 110.1 . .
Cu3 N9 H9D 110.1 . .
H9C N9 H9D 108.4 . .
C10 N10 Cu3 111.3(18) . .
C10 N10 H10C 109.4 . .
Cu3 N10 H10C 109.4 . .
C10 N10 H10D 109.4 . .
Cu3 N10 H10D 109.4 . .
H10C N10 H10D 108.0 . .
C11 N11 H11C 120.0 . .
C11 N11 H11D 120.0 . .
H11C N11 H11D 120.0 . .
C12 N12 H12C 120.0 . .
C12 N12 H12D 120.0 . .
H12C N12 H12D 120.0 . .
N1 C1 C2 107.0(13) . .
N1 C1 H1A 110.3 . .
C2 C1 H1A 110.3 . .
N1 C1 H1B 110.3 . .
C2 C1 H1B 110.3 . .
H1A C1 H1B 108.6 . .
N2 C2 C1 108.6(14) . .
N2 C2 H2A 110.0 . .
C1 C2 H2A 110.0 . .
N2 C2 H2B 110.0 . .
C1 C2 H2B 110.0 . .
H2A C2 H2B 108.3 . .
N3 C3 C4 106.5(19) . .
N3 C3 H3A 110.4 . .
C4 C3 H3A 110.4 . .
N3 C3 H3B 110.4 . .
C4 C3 H3B 110.4 . .
H3A C3 H3B 108.6 . .
N4 C4 C3 111.4(19) . .
N4 C4 H4A 109.4 . .
C3 C4 H4A 109.4 . .
N4 C4 H4B 109.4 . .
C3 C4 H4B 109.4 . .
H4A C4 H4B 108.0 . .
C6 C5 N5 116(2) . .
C6 C5 H5A 108.2 . .
N5 C5 H5A 108.2 . .
C6 C5 H5B 108.2 . .
N5 C5 H5B 108.2 . .
H5A C5 H5B 107.4 . .
C5 C6 N6 120(2) . .
C5 C6 H6A 107.2 . .
N6 C6 H6A 107.2 . .
C5 C6 H6B 107.2 . .
N6 C6 H6B 107.2 . .
H6A C6 H6B 106.9 . .
C8 C7 N7 110.7(17) . .
C8 C7 H7A 109.5 . .
N7 C7 H7A 109.5 . .
C8 C7 H7B 109.5 . .
N7 C7 H7B 109.5 . .
H7A C7 H7B 108.1 . .
N8 C8 C7 105(2) . .
N8 C8 H8A 110.8 . .
C7 C8 H8A 110.8 . .
N8 C8 H8B 110.8 . .
C7 C8 H8B 110.8 . .
H8A C8 H8B 108.9 . .
C10 C9 N9 118(3) . .
C10 C9 H9A 107.9 . .
N9 C9 H9A 107.9 . .
C10 C9 H9B 107.9 . .
N9 C9 H9B 107.9 . .
H9A C9 H9B 107.2 . .
C9 C10 N10 114(3) . .
C9 C10 H10A 108.7 . .
N10 C10 H10A 108.7 . .
C9 C10 H10B 108.7 . .
N10 C10 H10B 108.7 . .
H10A C10 H10B 107.6 . .
C12 C11 N11 106.3(16) . .
C12 C11 H11A 110.5 . .
N11 C11 H11A 110.5 . .
C12 C11 H11B 110.5 . .
N11 C11 H11B 110.5 . .
H11A C11 H11B 108.7 . .
N12 C12 C11 108.2(18) . .
N12 C12 H12A 110.1 . .
C11 C12 H12A 110.1 . .
N12 C12 H12B 110.1 . .
C11 C12 H12B 110.1 . .
H12A C12 H12B 108.4 . .
C13 N13 H13C 120.0 . .
C13 N13 H13D 120.0 . .
H13C N13 H13D 120.0 . .
C14 N14 H14C 120.0 . .
C14 N14 H14D 120.0 . .
H14C N14 H14D 120.0 . .
N13 C13 C14 108.3 . .
N13 C13 H13A 110.0 . .
C14 C13 H13A 110.0 . .
N13 C13 H13B 110.0 . .
C14 C13 H13B 110.0 . .
H13A C13 H13B 108.4 . .
C13 C14 N14 107.4 . .
C13 C14 H14A 110.2 . .
N14 C14 H14A 110.2 . .
C13 C14 H14B 110.2 . .
N14 C14 H14B 110.2 . .
H14A C14 H14B 108.5 . .

loop_
_geom_bond_atom_site_label_1
_geom_bond_atom_site_label_2
_geom_bond_distance
_geom_bond_site_symmetry_2
W1 O1 1.706(10) .
W1 O14 1.882(11) .
W1 O23 1.885(10) .
W1 O16 1.927(10) .
W1 O33 1.927(10) .
W1 O36 2.312(9) .
W1 K1 3.7789(8) .
W2 O2 1.705(11) .
W2 O17 1.757(10) .
W2 O32 1.902(10) .
W2 O14 1.996(11) .
W2 O15 2.065(10) .
W2 O36 2.346(10) .
W3 O3 1.706(11) .
W3 O15 1.840(11) .
W3 O22 1.893(10) .
W3 O16 1.942(10) .
W3 O20 1.950(11) .
W3 O36 2.398(9) .
W3 K1 3.7893(8) .
W4 O4 1.687(11) .
W4 O27 1.752(10) .
W4 O32 1.915(10) .
W4 O35 1.964(11) .
W4 O19 2.069(9) .
W4 O37 2.375(9) .
W5 O5 1.742(11) .
W5 O19 1.848(10) .
W5 O22 1.908(10) .
W5 O24 1.925(10) .
W5 O29 1.943(10) .
W5 O37 2.387(8) .
W6 O6 1.715(10) .
W6 O21 1.883(9) .
W6 O35 1.885(10) .
W6 O34 1.891(11) .
W6 O24 1.923(10) .
W6 O37 2.318(9) .
W7 O7 1.727(10) .
W7 O29 1.899(10) .
W7 O31 1.907(10) .
W7 O20 1.905(10) .
W7 O18 1.908(10) .
W7 O38 2.293(9) .
W7 K1 3.7309(8) .
W8 O8 1.717(11) .
W8 O25 1.809(10) .
W8 O34 1.915(10) .
W8 O30 1.924(10) .
W8 O31 2.004(10) .
W8 O38 2.352(9) .
W9 O9 1.715(10) .
W9 O28 1.811(10) .
W9 O33 1.904(10) .
W9 O30 1.935(11) .
W9 O18 1.992(10) .
W9 O38 2.352(9) .
W9 K1 3.8061(8) .
W10 O10 1.721(11) .
W10 O12 1.765(9) .
W10 O26 1.926(10) .
W10 O21 1.942(9) .
W10 O25 2.101(10) .
W10 O39 2.251(9) .
W11 O11 1.749(9) .
W11 O13 1.758(10) .
W11 O26 1.931(10) .
W11 O23 1.934(10) .
W11 O28 2.087(10) .
W11 O39 2.232(9) .
W12 O40 1.687(11) .
W12 O74 1.881(10) .
W12 O72 1.889(10) .
W12 O65 1.910(10) .
W12 O62 1.923(10) .
W12 O75 2.345(10) .
W13 O41 1.727(11) .
W13 O56 1.727(10) .
W13 O68 1.892(11) .
W13 O74 1.984(10) .
W13 O67 2.088(11) .
W13 O75 2.366(9) .
W14 O42 1.713(11) .
W14 O67 1.817(11) .
W14 O58 1.922(12) .
W14 O60 1.932(10) .
W14 O62 1.936(12) .
W14 O75 2.382(9) .
W15 O43 1.713(11) .
W15 O70 1.759(11) .
W15 O68 1.934(12) .
W15 O64 1.941(12) .
W15 O54 2.073(12) .
W15 O76 2.342(9) .
W16 O44 1.722(12) .
W16 O54 1.845(12) .
W16 O58 1.895(13) .
W16 O57 1.925(13) .
W16 O66 1.948(11) .
W16 O76 2.408(10) .
W17 O45 1.709(12) .
W17 O61 1.880(11) .
W17 O59 1.889(11) .
W17 O64 1.919(11) .
W17 O57 1.923(12) .
W17 O76 2.326(10) .
W18 O46 1.711(11) .
W18 O66 1.875(11) .
W18 O55 1.881(11) .
W18 O53 1.894(11) .
W18 O60 1.901(10) .
W18 O77 2.331(10) .
W19 O47 1.720(11) .
W19 O63 1.821(10) .
W19 O71 1.905(10) .
W19 O59 1.926(11) .
W19 O55 1.988(11) .
W19 O77 2.358(10) .
W20 O48 1.721(10) .
W20 O73 1.805(10) .
W20 O65 1.907(10) .
W20 O71 1.952(10) .
W20 O53 1.975(11) .
W20 O77 2.346(10) .
W21 O49 1.717(11) .
W21 O51 1.763(11) .
W21 O52 1.928(10) .
W21 O61 1.934(10) .
W21 O63 2.104(10) .
W21 O78 2.245(9) .
W22 O50 1.715(10) .
W22 O69 1.764(9) .
W22 O72 1.906(10) .
W22 O52 1.937(10) .
W22 O73 2.123(9) .
W22 O78 2.214(10) .
Gd1 O17 2.363(10) .
Gd1 O70 2.368(11) .
Gd1 O27 2.374(10) .
Gd1 O56 2.374(10) .
Gd1 O13 2.384(9) .
Gd1 O12 2.408(10) .
Gd1 O69 2.411(9) .
Gd1 O51 2.440(11) .
Cu1 N1 1.968(13) 3_567
Cu1 N1 1.968(13) .
Cu1 N2 1.982(13) 3_567
Cu1 N2 1.982(13) .
Cu2 N6 1.965(15) .
Cu2 N4 1.992(15) .
Cu2 N3 2.000(17) .
Cu2 N5 2.008(17) .
Cu3 N7 1.952(17) .
Cu3 N9 1.97(2) .
Cu3 N8 1.999(17) .
Cu3 N10 2.018(18) .
K1 O16 2.799(10) 3_557
K1 O16 2.799(10) .
K1 O20 2.800(10) 3_557
K1 O20 2.800(10) .
K1 O33 2.817(10) 3_557
K1 O33 2.817(10) .
K1 O18 2.820(10) .
K1 O18 2.820(10) 3_557
K1 W7 3.7309(8) 3_557
K1 W1 3.7789(8) 3_557
Si1 O39 1.599(10) .
Si1 O37 1.624(9) .
Si1 O38 1.631(10) .
Si1 O36 1.635(10) .
Si2 O78 1.606(10) .
Si2 O75 1.606(10) .
Si2 O77 1.613(10) .
Si2 O76 1.630(10) .
N1 C1 1.490(19) .
N1 H1C 0.9000 .
N1 H1D 0.9000 .
N2 C2 1.47(2) .
N2 H2C 0.9000 .
N2 H2D 0.9000 .
N3 C3 1.46(2) .
N3 H3C 0.9000 .
N3 H3D 0.9000 .
N4 C4 1.45(3) .
N4 H4C 0.9000 .
N4 H4D 0.9000 .
N5 C5 1.49(3) .
N5 H5C 0.9000 .
N5 H5D 0.9000 .
N6 C6 1.41(3) .
N6 H6C 0.9000 .
N6 H6D 0.9000 .
N7 C7 1.55(3) .
N7 H7C 0.9000 .
N7 H7D 0.9000 .
N8 C8 1.49(3) .
N8 H8C 0.9000 .
N8 H8D 0.9000 .
N9 C9 1.51(3) .
N9 H9C 0.9000 .
N9 H9D 0.9000 .
N10 C10 1.42(3) .
N10 H10C 0.9000 .
N10 H10D 0.9000 .
N11 C11 1.52(2) .
N11 H11C 0.8600 .
N11 H11D 0.8600 .
N12 C12 1.44(3) .
N12 H12C 0.8600 .
N12 H12D 0.8600 .
C1 C2 1.50(2) .
C1 H1A 0.9700 .
C1 H1B 0.9700 .
C2 H2A 0.9700 .
C2 H2B 0.9700 .
C3 C4 1.47(3) .
C3 H3A 0.9700 .
C3 H3B 0.9700 .
C4 H4A 0.9700 .
C4 H4B 0.9700 .
C5 C6 1.32(3) .
C5 H5A 0.9700 .
C5 H5B 0.9700 .
C6 H6A 0.9700 .
C6 H6B 0.9700 .
C7 C8 1.53(3) .
C7 H7A 0.9700 .
C7 H7B 0.9700 .
C8 H8A 0.9700 .
C8 H8B 0.9700 .
C9 C10 1.35(4) .
C9 H9A 0.9700 .
C9 H9B 0.9700 .
C10 H10A 0.9700 .
C10 H10B 0.9700 .
C11 C12 1.52(3) .
C11 H11A 0.9700 .
C11 H11B 0.9700 .
C12 H12A 0.9700 .
C12 H12B 0.9700 .
N13 C13 1.524(13) .
N13 H13C 0.8600 .
N13 H13D 0.8600 .
N14 C14 1.545(13) .
N14 H14C 0.8600 .
N14 H14D 0.8600 .
C13 C14 1.541(13) .
C13 H13A 0.9700 .
C13 H13B 0.9700 .
C14 H14A 0.9700 .
C14 H14B 0.9700 .
O5W O13W 0.84(5) .
O8W O15W 1.64(7) .
